data_7020212
loop_
_publ_author_name
'Hector, Andrew L.'
'Jolleys, Andrew'
'Levason, William'
'Reid, Gillian'

_publ_section_title
;
 TeX4 (X = F, Cl, Br) as Lewis acids--complexes with soft thio- and
 seleno-ether ligands.
;
_journal_issue 36
_journal_name_full 'Dalton transactions (Cambridge, England : 2003)'
_journal_page_first 10988
_journal_page_last 10999
_journal_paper_doi 10.1039/c2dt30968h
_journal_volume 41
_journal_year 2012
_chemical_formula_sum 'C22 H16 O'
_chemical_formula_weight 296.35
_chemical_name_systematic
;
?
;
_space_group_IT_number 14
_symmetry_cell_setting monoclinic
_symmetry_space_group_name_Hall '-P 2yn'
_symmetry_space_group_name_H-M 'P 1 21/n 1'
_atom_sites_solution_hydrogens geom
_atom_sites_solution_primary direct
_atom_sites_solution_secondary difmap
_audit_creation_method SHELXL-97
_cell_angle_alpha 90.00
_cell_angle_beta 100.067(2)
_cell_angle_gamma 90.00
_cell_formula_units_Z 4
_cell_length_a 9.9052(2)
_cell_length_b 10.4099(3)
_cell_length_c 15.6229(4)
_cell_measurement_reflns_used 4178
_cell_measurement_temperature 273(2)
_cell_measurement_theta_max 27.28
_cell_measurement_theta_min 2.27
_cell_volume 1586.11(7)
_computing_cell_refinement 'Bruker SAINT'
_computing_data_collection 'Bruker APEX2'
_computing_data_reduction 'Bruker SAINT'
_computing_molecular_graphics 'Bruker SHELXTL'
_computing_publication_material 'Bruker SHELXTL'
_computing_structure_refinement 'SHELXL-97 (Sheldrick, 2008)'
_computing_structure_solution 'SHELXS-97 (Sheldrick, 2008)'
_diffrn_ambient_temperature 273(2)
_diffrn_measured_fraction_theta_full 0.999
_diffrn_measured_fraction_theta_max 0.999
_diffrn_measurement_device_type 'Bruker APEX-II CCD'
_diffrn_measurement_method '\f and \w scans'
_diffrn_radiation_monochromator graphite
_diffrn_radiation_source 'fine-focus sealed tube'
_diffrn_radiation_type MoK\a
_diffrn_radiation_wavelength 0.71073
_diffrn_reflns_av_R_equivalents 0.0241
_diffrn_reflns_av_sigmaI/netI 0.0267
_diffrn_reflns_limit_h_max 12
_diffrn_reflns_limit_h_min -12
_diffrn_reflns_limit_k_max 13
_diffrn_reflns_limit_k_min -13
_diffrn_reflns_limit_l_max 20
_diffrn_reflns_limit_l_min -19
_diffrn_reflns_number 12878
_diffrn_reflns_theta_full 27.50
_diffrn_reflns_theta_max 27.50
_diffrn_reflns_theta_min 2.27
_exptl_absorpt_coefficient_mu 0.075
_exptl_absorpt_correction_T_max 0.9139
_exptl_absorpt_correction_T_min 0.8721
_exptl_absorpt_correction_type multi-scan
_exptl_absorpt_process_details 'SADABS (Sheldrick, 1997)'
_exptl_crystal_colour yellowish
_exptl_crystal_density_diffrn 1.241
_exptl_crystal_density_method 'not measured'
_exptl_crystal_description rectanguler
_exptl_crystal_F_000 624
_exptl_crystal_size_max 0.48
_exptl_crystal_size_mid 0.42
_exptl_crystal_size_min 0.38
_refine_diff_density_max 0.213
_refine_diff_density_min -0.166
_refine_diff_density_rms 0.038
_refine_ls_extinction_coef 0.0046(14)
_refine_ls_extinction_expression Fc^*^=kFc[1+0.001xFc^2^\l^3^/sin(2\q)]^-1/4^
_refine_ls_extinction_method SHELXL
_refine_ls_goodness_of_fit_ref 1.024
_refine_ls_hydrogen_treatment constr
_refine_ls_matrix_type full
_refine_ls_number_parameters 210
_refine_ls_number_reflns 3635
_refine_ls_number_restraints 0
_refine_ls_restrained_S_all 1.024
_refine_ls_R_factor_all 0.0697
_refine_ls_R_factor_gt 0.0499
_refine_ls_shift/su_max 0.000
_refine_ls_shift/su_mean 0.000
_refine_ls_structure_factor_coef Fsqd
_refine_ls_weighting_details 'calc w=1/[\s^2^(Fo^2^)+(0.0754P)^2^+0.2796P] where P=(Fo^2^+2Fc^2^)/3'
_refine_ls_weighting_scheme calc
_refine_ls_wR_factor_gt 0.1362
_refine_ls_wR_factor_ref 0.1502
_reflns_number_gt 2640
_reflns_number_total 3635
_reflns_threshold_expression >2sigma(I)
_cod_data_source_file c2dt30968h.txt
_cod_data_source_block 2
_cod_depositor_comments
;
The following automatic conversions were performed:

'_symmetry_cell_setting' value 'Monoclinic' changed to 'monoclinic'
according to /home/saulius/struct/CIF-dictionaries/cif_core.dic
dictionary named 'cif_core.dic' version 2.4.2 from 2011-04-26.

Automatic conversion script
Id: cif_fix_values 1891 2012-01-12 08:04:46Z andrius 
;
_cod_original_sg_symbol_H-M 'P2(1)/n '
_cod_database_code 7020212

loop_
_symmetry_equiv_pos_as_xyz
'x, y, z'
'-x+1/2, y+1/2, -z+1/2'
'-x, -y, -z'
'x-1/2, -y-1/2, z-1/2'

loop_
_atom_site_label
_atom_site_type_symbol
_atom_site_fract_x
_atom_site_fract_y
_atom_site_fract_z
_atom_site_U_iso_or_equiv
_atom_site_adp_type
_atom_site_occupancy
_atom_site_symmetry_multiplicity
_atom_site_calc_flag
_atom_site_refinement_flags
O1 O 1.14541(11) 0.87162(12) 0.13860(9) 0.0661(4) Uani 1 1 d .
C1 C 0.9614(2) 1.19533(19) 0.32099(12) 0.0690(5) Uani 1 1 d .
H1 H 0.9482 1.2577 0.3613 0.083 Uiso 1 1 calc R
C2 C 0.85857(18) 1.10969(17) 0.29139(10) 0.0557(4) Uani 1 1 d .
H2 H 0.7759 1.1139 0.3117 0.067 Uiso 1 1 calc R
C3 C 0.87804(14) 1.01752(15) 0.23152(9) 0.0442(4) Uani 1 1 d .
H3 H 0.8076 0.9605 0.2109 0.053 Uiso 1 1 calc R
C4 C 1.00150(13) 1.00878(14) 0.20153(9) 0.0404(3) Uani 1 1 d .
C5 C 1.02847(14) 0.90491(14) 0.14150(10) 0.0440(3) Uani 1 1 d .
C6 C 0.90896(14) 0.84389(14) 0.08352(9) 0.0420(3) Uani 1 1 d .
C7 C 0.89604(15) 0.70592(14) 0.07491(9) 0.0423(3) Uani 1 1 d .
C8 C 0.78427(16) 0.65389(15) 0.01611(9) 0.0446(4) Uani 1 1 d .
C9 C 0.76921(19) 0.51902(16) 0.01260(11) 0.0549(4) Uani 1 1 d .
H9 H 0.6962 0.4840 -0.0259 0.066 Uiso 1 1 calc R
C10 C 0.8578(2) 0.43761(16) 0.06361(11) 0.0582(5) Uani 1 1 d .
C11 C 0.8377(3) 0.29438(16) 0.05977(14) 0.0782(6) Uani 1 1 d .
H11A H 0.7635 0.2735 0.0136 0.117 Uiso 1 1 calc R
H11B H 0.8165 0.2645 0.1140 0.117 Uiso 1 1 calc R
H11C H 0.9202 0.2537 0.0492 0.117 Uiso 1 1 calc R
C12 C 0.98692(17) 0.62169(15) 0.12629(10) 0.0512(4) Uani 1 1 d .
H12 H 1.0613 0.6547 0.1646 0.061 Uiso 1 1 calc R
C13 C 0.96724(19) 0.49017(17) 0.12061(11) 0.0588(5) Uani 1 1 d .
H13 H 1.0283 0.4361 0.1555 0.071 Uiso 1 1 calc R
C14 C 0.68751(16) 0.73906(15) -0.03740(9) 0.0457(4) Uani 1 1 d .
C15 C 0.57814(19) 0.69520(18) -0.09947(11) 0.0635(5) Uani 1 1 d .
H15 H 0.5653 0.6074 -0.1082 0.076 Uiso 1 1 calc R
C16 C 0.4896(2) 0.7795(2) -0.14757(13) 0.0722(6) Uani 1 1 d .
H16 H 0.4177 0.7479 -0.1885 0.087 Uiso 1 1 calc R
C17 C 0.50508(18) 0.9108(2) -0.13640(11) 0.0645(5) Uani 1 1 d .
H17 H 0.4438 0.9670 -0.1692 0.077 Uiso 1 1 calc R
C18 C 0.61186(17) 0.95724(17) -0.07641(10) 0.0552(4) Uani 1 1 d .
H18 H 0.6230 1.0455 -0.0688 0.066 Uiso 1 1 calc R
C19 C 0.70399(15) 0.87337(15) -0.02661(9) 0.0450(4) Uani 1 1 d .
C20 C 0.81489(15) 0.92252(14) 0.03510(10) 0.0451(4) Uani 1 1 d .
H20 H 0.8235 1.0109 0.0427 0.054 Uiso 1 1 calc R
C21 C 1.10521(16) 1.09567(17) 0.23237(11) 0.0570(4) Uani 1 1 d .
H21 H 1.1889 1.0907 0.2134 0.068 Uiso 1 1 calc R
C22 C 1.0840(2) 1.18919(19) 0.29115(13) 0.0723(6) Uani 1 1 d .
H22 H 1.1529 1.2484 0.3107 0.087 Uiso 1 1 calc R

loop_
_atom_site_aniso_label
_atom_site_aniso_U_11
_atom_site_aniso_U_22
_atom_site_aniso_U_33
_atom_site_aniso_U_23
_atom_site_aniso_U_13
_atom_site_aniso_U_12
O1 0.0420(6) 0.0623(8) 0.0922(9) -0.0150(7) 0.0071(6) 0.0089(5)
C1 0.0788(13) 0.0664(12) 0.0599(11) -0.0226(9) 0.0074(9) -0.0015(10)
C2 0.0547(9) 0.0647(11) 0.0485(9) -0.0056(8) 0.0107(7) 0.0041(8)
C3 0.0403(7) 0.0462(8) 0.0436(8) -0.0001(7) 0.0003(6) -0.0031(6)
C4 0.0380(7) 0.0383(7) 0.0420(7) 0.0007(6) -0.0009(6) -0.0007(6)
C5 0.0394(8) 0.0405(8) 0.0509(8) 0.0023(7) 0.0046(6) 0.0011(6)
C6 0.0427(8) 0.0395(8) 0.0441(8) -0.0036(6) 0.0084(6) -0.0002(6)
C7 0.0480(8) 0.0390(8) 0.0418(7) -0.0012(6) 0.0132(6) 0.0021(6)
C8 0.0555(9) 0.0428(8) 0.0374(7) -0.0064(6) 0.0137(6) -0.0055(7)
C9 0.0761(11) 0.0444(9) 0.0462(8) -0.0044(7) 0.0160(8) -0.0043(8)
C10 0.0870(13) 0.0386(9) 0.0557(10) -0.0013(8) 0.0306(9) 0.0012(8)
C11 0.1201(17) 0.0402(10) 0.0825(13) 0.0003(9) 0.0404(13) -0.0012(10)
C12 0.0533(9) 0.0481(9) 0.0522(9) 0.0038(8) 0.0098(7) 0.0085(7)
C13 0.0715(11) 0.0485(9) 0.0594(10) 0.0087(8) 0.0197(9) 0.0147(8)
C14 0.0555(9) 0.0434(8) 0.0390(7) -0.0044(7) 0.0102(6) -0.0055(7)
C15 0.0714(11) 0.0576(10) 0.0563(10) -0.0107(9) -0.0029(9) -0.0088(9)
C16 0.0672(12) 0.0797(14) 0.0608(11) -0.0108(10) -0.0136(9) -0.0065(10)
C17 0.0594(10) 0.0736(12) 0.0545(10) 0.0005(9) -0.0074(8) 0.0103(9)
C18 0.0560(9) 0.0532(10) 0.0535(9) 0.0019(8) 0.0019(7) 0.0054(8)
C19 0.0470(8) 0.0464(8) 0.0410(7) -0.0012(7) 0.0063(6) 0.0001(6)
C20 0.0475(8) 0.0360(7) 0.0499(8) -0.0044(7) 0.0032(6) -0.0004(6)
C21 0.0434(8) 0.0592(10) 0.0666(10) -0.0111(9) 0.0045(7) -0.0099(7)
C22 0.0680(12) 0.0670(12) 0.0780(13) -0.0252(10) 0.0018(10) -0.0218(10)

loop_
_atom_type_symbol
_atom_type_description
_atom_type_scat_dispersion_real
_atom_type_scat_dispersion_imag
_atom_type_scat_source
C C 0.0033 0.0016 'International Tables Vol C Tables 4.2.6.8 and 6.1.1.4'
H H 0.0000 0.0000 'International Tables Vol C Tables 4.2.6.8 and 6.1.1.4'
O O 0.0106 0.0060 'International Tables Vol C Tables 4.2.6.8 and 6.1.1.4'

loop_
_geom_angle_atom_site_label_1
_geom_angle_atom_site_label_2
_geom_angle_atom_site_label_3
_geom_angle
C2 C1 C22 120.19(17)
C2 C1 H1 119.9
C22 C1 H1 119.9
C1 C2 C3 119.87(16)
C1 C2 H2 120.1
C3 C2 H2 120.1
C2 C3 C4 120.77(14)
C2 C3 H3 119.6
C4 C3 H3 119.6
C3 C4 C21 118.82(14)
C3 C4 C5 121.83(13)
C21 C4 C5 119.26(13)
O1 C5 C4 120.52(13)
O1 C5 C6 120.83(14)
C4 C5 C6 118.64(12)
C20 C6 C7 120.21(13)
C20 C6 C5 118.08(13)
C7 C6 C5 121.62(13)
C12 C7 C8 118.84(14)
C12 C7 C6 121.98(14)
C8 C7 C6 119.10(13)
C9 C8 C7 118.07(15)
C9 C8 C14 121.89(14)
C7 C8 C14 120.03(13)
C10 C9 C8 122.67(16)
C10 C9 H9 118.7
C8 C9 H9 118.7
C9 C10 C13 118.53(15)
C9 C10 C11 121.54(19)
C13 C10 C11 119.93(18)
C10 C11 H11A 109.5
C10 C11 H11B 109.5
H11A C11 H11B 109.5
C10 C11 H11C 109.5
H11A C11 H11C 109.5
H11B C11 H11C 109.5
C13 C12 C7 120.81(16)
C13 C12 H12 119.6
C7 C12 H12 119.6
C12 C13 C10 121.08(16)
C12 C13 H13 119.5
C10 C13 H13 119.5
C15 C14 C19 117.70(15)
C15 C14 C8 123.46(15)
C19 C14 C8 118.85(13)
C16 C15 C14 121.04(17)
C16 C15 H15 119.5
C14 C15 H15 119.5
C15 C16 C17 121.21(16)
C15 C16 H16 119.4
C17 C16 H16 119.4
C18 C17 C16 119.31(17)
C18 C17 H17 120.3
C16 C17 H17 120.3
C17 C18 C19 120.69(17)
C17 C18 H18 119.7
C19 C18 H18 119.7
C18 C19 C14 120.06(14)
C18 C19 C20 120.26(14)
C14 C19 C20 119.69(14)
C6 C20 C19 122.05(14)
C6 C20 H20 119.0
C19 C20 H20 119.0
C22 C21 C4 120.05(16)
C22 C21 H21 120.0
C4 C21 H21 120.0
C1 C22 C21 120.28(17)
C1 C22 H22 119.9
C21 C22 H22 119.9

loop_
_geom_bond_atom_site_label_1
_geom_bond_atom_site_label_2
_geom_bond_distance
O1 C5 1.2175(17)
C1 C2 1.372(2)
C1 C22 1.376(3)
C1 H1 0.9300
C2 C3 1.377(2)
C2 H2 0.9300
C3 C4 1.3870(19)
C3 H3 0.9300
C4 C21 1.390(2)
C4 C5 1.486(2)
C5 C6 1.5001(19)
C6 C20 1.365(2)
C6 C7 1.446(2)
C7 C12 1.404(2)
C7 C8 1.417(2)
C8 C9 1.412(2)
C8 C14 1.457(2)
C9 C10 1.370(2)
C9 H9 0.9300
C10 C13 1.390(3)
C10 C11 1.504(2)
C11 H11A 0.9600
C11 H11B 0.9600
C11 H11C 0.9600
C12 C13 1.384(2)
C12 H12 0.9300
C13 H13 0.9300
C14 C15 1.398(2)
C14 C19 1.414(2)
C15 C16 1.369(3)
C15 H15 0.9300
C16 C17 1.383(3)
C16 H16 0.9300
C17 C18 1.373(2)
C17 H17 0.9300
C18 C19 1.397(2)
C18 H18 0.9300
C19 C20 1.424(2)
C20 H20 0.9300
C21 C22 1.379(2)
C21 H21 0.9300
C22 H22 0.9300
